data_7230646
loop_
_publ_author_name
'Pike, Sarah J.'
'Bond, Andrew D.'
'Hunter, Christopher A.'

_publ_section_title
;
 Solvatomorphism of Reichardt's dye
;
_journal_issue 21
_journal_name_full CrystEngComm
_journal_page_first 2912
_journal_paper_doi 10.1039/C8CE00480C
_journal_volume 20
_journal_year 2018
_chemical_formula_moiety 'C41 H29 N O, 2(C4 H8 O2)'
_chemical_formula_sum 'C49 H45 N O5'
_chemical_formula_weight 727.86
_space_group_crystal_system monoclinic
_space_group_IT_number 15
_space_group_name_Hall '-C 2yc'
_space_group_name_H-M_alt 'C 1 2/c 1'
_symmetry_space_group_name_Hall '-C 2yc'
_symmetry_space_group_name_H-M 'C 1 2/c 1'
_atom_sites_solution_hydrogens geom
_audit_creation_method SHELXL-2014/7
_audit_update_record
;
2018-03-02 deposited with the CCDC.
2018-04-11 downloaded from the CCDC.
;
_cell_angle_alpha 90
_cell_angle_beta 107.328(2)
_cell_angle_gamma 90
_cell_formula_units_Z 8
_cell_length_a 25.6756(7)
_cell_length_b 19.1467(5)
_cell_length_c 16.3667(4)
_cell_measurement_reflns_used 9893
_cell_measurement_temperature 180(2)
_cell_measurement_theta_max 66.79
_cell_measurement_theta_min 2.93
_cell_volume 7680.8(4)
_computing_cell_refinement 'SAINT (Bruker, 2014)'
_computing_data_collection 'APEX2 (Bruker, 2014)'
_computing_data_reduction SAINT
_computing_molecular_graphics 'Mercury (Macrae et al., 2008)'
_computing_publication_material SHELXL
_computing_structure_refinement 'SHELXL (Sheldrick, 2015)'
_computing_structure_solution 'SHELXT (Sheldrick, 2015)'
_diffrn_ambient_temperature 180(2)
_diffrn_measured_fraction_theta_full 0.998
_diffrn_measured_fraction_theta_max 0.998
_diffrn_measurement_device_type 'Bruker D8-QUEST PHOTON-100'
_diffrn_measurement_method '\w and \f-scans'
_diffrn_radiation_type CuK\a
_diffrn_radiation_wavelength 1.54178
_diffrn_reflns_av_R_equivalents 0.0907
_diffrn_reflns_av_unetI/netI 0.0422
_diffrn_reflns_Laue_measured_fraction_full 0.998
_diffrn_reflns_Laue_measured_fraction_max 0.998
_diffrn_reflns_limit_h_max 30
_diffrn_reflns_limit_h_min -30
_diffrn_reflns_limit_k_max 21
_diffrn_reflns_limit_k_min -22
_diffrn_reflns_limit_l_max 19
_diffrn_reflns_limit_l_min -18
_diffrn_reflns_number 56061
_diffrn_reflns_point_group_measured_fraction_full 0.998
_diffrn_reflns_point_group_measured_fraction_max 0.998
_diffrn_reflns_theta_full 66.864
_diffrn_reflns_theta_max 66.864
_diffrn_reflns_theta_min 2.929
_diffrn_source 'Incoatec I\mS Cu microsource'
_exptl_absorpt_coefficient_mu 0.638
_exptl_absorpt_correction_T_max 0.7528
_exptl_absorpt_correction_T_min 0.6009
_exptl_absorpt_correction_type multi-scan
_exptl_absorpt_process_details 'SADABS (Bruker, 2014)'
_exptl_crystal_colour green
_exptl_crystal_density_diffrn 1.259
_exptl_crystal_description lath
_exptl_crystal_F_000 3088
_exptl_crystal_recrystallization_method 'Re-crystallisation from solvent: 1,4-Dioxane'
_exptl_crystal_size_max 0.300
_exptl_crystal_size_mid 0.080
_exptl_crystal_size_min 0.020
_refine_diff_density_max 0.242
_refine_diff_density_min -0.257
_refine_diff_density_rms 0.041
_refine_ls_extinction_method none
_refine_ls_goodness_of_fit_ref 1.031
_refine_ls_hydrogen_treatment constr
_refine_ls_matrix_type full
_refine_ls_number_parameters 595
_refine_ls_number_reflns 6821
_refine_ls_number_restraints 48
_refine_ls_restrained_S_all 1.140
_refine_ls_R_factor_all 0.0728
_refine_ls_R_factor_gt 0.0466
_refine_ls_shift/su_max 0.000
_refine_ls_shift/su_mean 0.000
_refine_ls_structure_factor_coef Fsqd
_refine_ls_weighting_details 'w=1/[\s^2^(Fo^2^)+(0.0548P)^2^+5.1795P] where P=(Fo^2^+2Fc^2^)/3'
_refine_ls_weighting_scheme calc
_refine_ls_wR_factor_gt 0.1067
_refine_ls_wR_factor_ref 0.1217
_reflns_Friedel_coverage 0.000
_reflns_number_gt 5001
_reflns_number_total 6821
_reflns_threshold_expression 'I > 2\s(I)'
_cod_data_source_file c8ce00480c2.cif
_cod_data_source_block ch_b2_0015
_cod_depositor_comments 'Adding full bibliography for 7230640--7230651.cif.'
_cod_database_code 7230646
_cambridge_user_name 'Sarah Pike'
_cambridge_user_crsid sp816
_cambridge_supervisor_name 'Chris Hunter'
_cambridge_supervisor_crsid ch664
_cambridge_crystallographer_name 'Andrew Bond'
_cambridge_crystallographer_crsid adb29
_cambridge_sample_id SP007
_cambridge_data_id CH_B2_0015
_shelx_space_group_comment
;
The symmetry employed for this shelxl refinement is uniquely defined
by the following loop, which should always be used as a source of
symmetry information in preference to the above space-group names.
They are only intended as comments.
;
_shelx_estimated_absorpt_t_min 0.832
_shelx_estimated_absorpt_t_max 0.987

loop_
_space_group_symop_operation_xyz
'x, y, z'
'-x, y, -z+1/2'
'x+1/2, y+1/2, z'
'-x+1/2, y+1/2, -z+1/2'
'-x, -y, -z'
'x, -y, z-1/2'
'-x+1/2, -y+1/2, -z'
'x+1/2, -y+1/2, z-1/2'

loop_
_atom_site_label
_atom_site_type_symbol
_atom_site_fract_x
_atom_site_fract_y
_atom_site_fract_z
_atom_site_U_iso_or_equiv
_atom_site_adp_type
_atom_site_occupancy
_atom_site_site_symmetry_order
_atom_site_calc_flag
_atom_site_refinement_flags_posn
_atom_site_refinement_flags_adp
_atom_site_refinement_flags_occupancy
_atom_site_disorder_assembly
_atom_site_disorder_group
O1 O 0.80647(5) 0.56565(6) 0.81609(9) 0.0342(3) Uani 1 1 d . . . . .
N1 N 0.68751(6) 0.34143(7) 0.64349(9) 0.0232(3) Uani 1 1 d . . . . .
C1 C 0.77723(7) 0.51312(9) 0.78469(11) 0.0248(4) Uani 1 1 d . . . . .
C2 C 0.72049(7) 0.52071(9) 0.73366(11) 0.0238(4) Uani 1 1 d . . . . .
C3 C 0.69112(7) 0.46376(9) 0.69163(11) 0.0235(4) Uani 1 1 d . . . . .
H3A H 0.6547 0.4701 0.6561 0.028 Uiso 1 1 calc R U . . .
C4 C 0.71416(7) 0.39781(9) 0.70078(11) 0.0237(4) Uani 1 1 d . . . . .
C5 C 0.76659(7) 0.38709(9) 0.75502(11) 0.0245(4) Uani 1 1 d . . . . .
H5A H 0.7812 0.3411 0.7633 0.029 Uiso 1 1 calc R U . . .
C6 C 0.79792(7) 0.44268(9) 0.79726(11) 0.0245(4) Uani 1 1 d . . . . .
C7 C 0.67791(7) 0.35054(9) 0.55703(11) 0.0256(4) Uani 1 1 d . . . . .
C8 C 0.65483(8) 0.29764(9) 0.50146(12) 0.0292(4) Uani 1 1 d . . . . .
H8A H 0.6462 0.3060 0.4417 0.035 Uiso 1 1 calc R U . . .
C9 C 0.64353(7) 0.23208(9) 0.52923(12) 0.0261(4) Uani 1 1 d . . . . .
C10 C 0.65551(7) 0.22402(9) 0.61780(11) 0.0247(4) Uani 1 1 d . . . . .
H10A H 0.6500 0.1797 0.6401 0.030 Uiso 1 1 calc R U . . .
C11 C 0.67511(7) 0.27853(9) 0.67390(11) 0.0227(4) Uani 1 1 d . . . . .
C12 C 0.61951(7) 0.17533(9) 0.46796(12) 0.0276(4) Uani 1 1 d . . . . .
C13 C 0.59442(9) 0.19095(11) 0.38149(13) 0.0375(5) Uani 1 1 d . . . . .
H13A H 0.5921 0.2381 0.3626 0.045 Uiso 1 1 calc R U . . .
C14 C 0.57291(9) 0.13809(12) 0.32345(14) 0.0438(5) Uani 1 1 d . . . . .
H14A H 0.5566 0.1490 0.2647 0.053 Uiso 1 1 calc R U . . .
C15 C 0.57505(9) 0.06972(11) 0.35059(13) 0.0400(5) Uani 1 1 d . . . . .
H15A H 0.5601 0.0336 0.3107 0.048 Uiso 1 1 calc R U . . .
C16 C 0.59900(8) 0.05390(10) 0.43585(13) 0.0352(5) Uani 1 1 d . . . . .
H16A H 0.5999 0.0068 0.4546 0.042 Uiso 1 1 calc R U . . .
C17 C 0.62169(8) 0.10598(9) 0.49430(12) 0.0295(4) Uani 1 1 d . . . . .
H17A H 0.6388 0.0943 0.5526 0.035 Uiso 1 1 calc R U . . .
C18 C 0.69523(7) 0.59075(9) 0.72420(12) 0.0263(4) Uani 1 1 d . . . . .
C19 C 0.66231(8) 0.61482(10) 0.64514(13) 0.0306(4) Uani 1 1 d . . . . .
H19A H 0.6558 0.5856 0.5962 0.037 Uiso 1 1 calc R U . . .
C20 C 0.63898(8) 0.68065(10) 0.63697(14) 0.0376(5) Uani 1 1 d . . . . .
H20A H 0.6165 0.6960 0.5827 0.045 Uiso 1 1 calc R U . . .
C21 C 0.64813(9) 0.72430(10) 0.70717(15) 0.0395(5) Uani 1 1 d . . . . .
H21A H 0.6319 0.7693 0.7015 0.047 Uiso 1 1 calc R U . . .
C22 C 0.68134(9) 0.70146(10) 0.78602(14) 0.0363(5) Uani 1 1 d . . . . .
H22A H 0.6882 0.7314 0.8343 0.044 Uiso 1 1 calc R U . . .
C23 C 0.70446(8) 0.63587(9) 0.79509(13) 0.0304(4) Uani 1 1 d . . . . .
H23A H 0.7268 0.6210 0.8496 0.037 Uiso 1 1 calc R U . . .
C24 C 0.69368(8) 0.41617(9) 0.52183(12) 0.0271(4) Uani 1 1 d . . . . .
C25 C 0.65340(8) 0.45060(10) 0.45784(13) 0.0321(4) Uani 1 1 d . . . . .
H25A H 0.6169 0.4340 0.4416 0.039 Uiso 1 1 calc R U . . .
C26 C 0.66671(9) 0.50872(10) 0.41835(13) 0.0367(5) Uani 1 1 d . . . . .
H26A H 0.6391 0.5322 0.3753 0.044 Uiso 1 1 calc R U . . .
C27 C 0.71977(9) 0.53306(10) 0.44082(14) 0.0371(5) Uani 1 1 d . . . . .
H27A H 0.7288 0.5731 0.4135 0.045 Uiso 1 1 calc R U . . .
C28 C 0.75961(9) 0.49848(10) 0.50349(14) 0.0380(5) Uani 1 1 d . . . . .
H28A H 0.7962 0.5149 0.5187 0.046 Uiso 1 1 calc R U . . .
C29 C 0.74715(8) 0.44061(10) 0.54426(13) 0.0334(4) Uani 1 1 d . . . . .
H29A H 0.7749 0.4175 0.5874 0.040 Uiso 1 1 calc R U . . .
C30 C 0.85348(8) 0.42888(9) 0.85576(11) 0.0272(4) Uani 1 1 d . . . . .
C31 C 0.86249(9) 0.37505(10) 0.91509(13) 0.0357(5) Uani 1 1 d . . . . .
H31A H 0.8325 0.3483 0.9202 0.043 Uiso 1 1 calc R U . . .
C32 C 0.91467(10) 0.35964(12) 0.96715(15) 0.0467(6) Uani 1 1 d . . . . .
H32A H 0.9201 0.3223 1.0071 0.056 Uiso 1 1 calc R U . . .
C33 C 0.95872(9) 0.39841(12) 0.96111(15) 0.0466(6) Uani 1 1 d . . . . .
H33A H 0.9945 0.3875 0.9961 0.056 Uiso 1 1 calc R U . . .
C34 C 0.95021(9) 0.45306(12) 0.90383(15) 0.0431(5) Uani 1 1 d . . . . .
H34A H 0.9803 0.4804 0.9000 0.052 Uiso 1 1 calc R U . . .
C35 C 0.89836(8) 0.46853(10) 0.85191(13) 0.0330(4) Uani 1 1 d . . . . .
H35A H 0.8932 0.5066 0.8131 0.040 Uiso 1 1 calc R U . . .
C36 C 0.67933(7) 0.26989(9) 0.76586(11) 0.0253(4) Uani 1 1 d . . . . .
C37 C 0.70239(8) 0.20889(10) 0.80754(12) 0.0321(4) Uani 1 1 d . . . . .
H37A H 0.7171 0.1749 0.7783 0.039 Uiso 1 1 calc R U . . .
C38 C 0.70382(9) 0.19796(11) 0.89176(13) 0.0408(5) Uani 1 1 d . . . . .
H38A H 0.7204 0.1569 0.9206 0.049 Uiso 1 1 calc R U . . .
C39 C 0.68137(10) 0.24626(12) 0.93412(14) 0.0441(5) Uani 1 1 d . . . . .
H39A H 0.6826 0.2385 0.9920 0.053 Uiso 1 1 calc R U . . .
C40 C 0.65717(10) 0.30572(11) 0.89220(14) 0.0420(5) Uani 1 1 d . . . . .
H40A H 0.6410 0.3384 0.9209 0.050 Uiso 1 1 calc R U . . .
C41 C 0.65630(8) 0.31805(10) 0.80885(13) 0.0322(4) Uani 1 1 d . . . . .
H41A H 0.6400 0.3595 0.7806 0.039 Uiso 1 1 calc R U . . .
O1S O 0.55396(8) 0.39482(11) 0.58775(18) 0.0900(7) Uani 0.5 1 d D . P A 1
O2S O 0.44283(11) 0.37929(16) 0.5317(2) 0.0514(8) Uani 0.5 1 d D . P A 1
C1S C 0.52421(18) 0.4348(3) 0.5247(4) 0.0639(14) Uani 0.5 1 d D . P A 1
H1S H 0.5244 0.4139 0.4695 0.077 Uiso 0.5 1 calc R U P A 1
H2S H 0.5418 0.4812 0.5290 0.077 Uiso 0.5 1 calc R U P A 1
C2S C 0.46732(17) 0.4444(2) 0.5240(3) 0.0491(11) Uani 0.5 1 d D . P A 1
H3S H 0.4661 0.4753 0.5719 0.059 Uiso 0.5 1 calc R U P A 1
H4S H 0.4465 0.4673 0.4698 0.059 Uiso 0.5 1 calc R U P A 1
C3S C 0.53008(19) 0.3315(3) 0.6067(4) 0.0690(16) Uani 0.5 1 d D . P A 1
H5S H 0.5519 0.3138 0.6634 0.083 Uiso 0.5 1 calc R U P A 1
H6S H 0.5305 0.2957 0.5633 0.083 Uiso 0.5 1 calc R U P A 1
C4S C 0.47310(19) 0.3437(3) 0.6072(4) 0.0648(16) Uani 0.5 1 d D . P A 1
H7S H 0.4555 0.2983 0.6110 0.078 Uiso 0.5 1 calc R U P A 1
H8S H 0.4732 0.3717 0.6581 0.078 Uiso 0.5 1 calc R U P A 1
O1T O 0.55396(8) 0.39482(11) 0.58775(18) 0.0900(7) Uani 0.5 1 d D . P B 2
O2T O 0.47502(13) 0.28993(19) 0.5730(2) 0.0536(8) Uani 0.5 1 d D . P B 2
C1T C 0.5223(2) 0.3613(3) 0.4990(3) 0.0662(15) Uani 0.5 1 d D . P B 2
H1T H 0.4893 0.3891 0.4710 0.079 Uiso 0.5 1 calc R U P B 2
H2T H 0.5458 0.3605 0.4609 0.079 Uiso 0.5 1 calc R U P B 2
C2T C 0.50671(19) 0.2896(2) 0.5147(3) 0.0539(12) Uani 0.5 1 d D . P B 2
H3T H 0.4853 0.2682 0.4599 0.065 Uiso 0.5 1 calc R U P B 2
H4T H 0.5400 0.2612 0.5386 0.065 Uiso 0.5 1 calc R U P B 2
C3T C 0.5193(3) 0.3952(3) 0.6357(4) 0.0781(18) Uani 0.5 1 d D . P B 2
H5T H 0.4859 0.4214 0.6054 0.094 Uiso 0.5 1 calc R U P B 2
H6T H 0.5367 0.4191 0.6907 0.094 Uiso 0.5 1 calc R U P B 2
C4T C 0.5045(3) 0.3228(3) 0.6525(3) 0.0673(16) Uani 0.5 1 d D . P B 2
H7T H 0.5380 0.2958 0.6804 0.081 Uiso 0.5 1 calc R U P B 2
H8T H 0.4816 0.3238 0.6916 0.081 Uiso 0.5 1 calc R U P B 2
O1U O 0.53766(12) 0.35934(18) 0.3216(2) 0.0581(9) Uani 0.5 1 d D . P C -1
O2U O 0.46902(14) 0.4476(3) 0.2021(3) 0.0822(15) Uani 0.5 1 d D . P C -1
C1U C 0.5555(3) 0.3937(5) 0.2563(7) 0.077(5) Uani 0.5 1 d D . P C -1
H1U H 0.5478 0.3637 0.2049 0.092 Uiso 0.5 1 calc R U P C -1
H2U H 0.5954 0.4019 0.2774 0.092 Uiso 0.5 1 calc R U P C -1
C2U C 0.5270(2) 0.4603(4) 0.2344(5) 0.073(2) Uani 0.5 1 d D . P C -1
H3U H 0.5350 0.4905 0.2857 0.087 Uiso 0.5 1 calc R U P C -1
H4U H 0.5397 0.4846 0.1904 0.087 Uiso 0.5 1 calc R U P C -1
C3U C 0.47996(19) 0.3464(3) 0.2916(4) 0.0729(17) Uani 0.5 1 d D . P C -1
H5U H 0.4679 0.3258 0.3384 0.087 Uiso 0.5 1 calc R U P C -1
H6U H 0.4721 0.3122 0.2440 0.087 Uiso 0.5 1 calc R U P C -1
C4U C 0.4500(3) 0.4096(5) 0.2624(8) 0.059(2) Uani 0.5 1 d D . P C -1
H7U H 0.4111 0.3977 0.2358 0.070 Uiso 0.5 1 calc R U P C -1
H8U H 0.4524 0.4399 0.3124 0.070 Uiso 0.5 1 calc R U P C -1
O1V O 0.49294(15) 0.19154(17) 0.6869(2) 0.0622(9) Uani 0.5 1 d D . P D -2
O2V O 0.51280(17) 0.08504(18) 0.8081(3) 0.0718(11) Uani 0.5 1 d D . P D -2
C1V C 0.5400(3) 0.1454(6) 0.7005(6) 0.102(5) Uani 0.5 1 d D . P D -2
H1V H 0.5705 0.1708 0.6885 0.122 Uiso 0.5 1 calc R U P D -2
H2V H 0.5304 0.1050 0.6610 0.122 Uiso 0.5 1 calc R U P D -2
C2V C 0.5569(2) 0.1206(4) 0.7896(4) 0.069(2) Uani 0.5 1 d D . P D -2
H3V H 0.5884 0.0885 0.7987 0.082 Uiso 0.5 1 calc R U P D -2
H4V H 0.5685 0.1608 0.8289 0.082 Uiso 0.5 1 calc R U P D -2
C3V C 0.4491(2) 0.1548(4) 0.7038(4) 0.0605(18) Uani 0.5 1 d D . P D -2
H5V H 0.4394 0.1133 0.6662 0.073 Uiso 0.5 1 calc R U P D -2
H6V H 0.4166 0.1853 0.6922 0.073 Uiso 0.5 1 calc R U P D -2
C4V C 0.4664(3) 0.1329(5) 0.7949(5) 0.060(3) Uani 0.5 1 d D . P D -2
H7V H 0.4772 0.1742 0.8324 0.072 Uiso 0.5 1 calc R U P D -2
H8V H 0.4359 0.1092 0.8090 0.072 Uiso 0.5 1 calc R U P D -2

loop_
_atom_site_aniso_label
_atom_site_aniso_U_11
_atom_site_aniso_U_22
_atom_site_aniso_U_33
_atom_site_aniso_U_23
_atom_site_aniso_U_13
_atom_site_aniso_U_12
O1 0.0372(8) 0.0208(7) 0.0381(8) -0.0028(5) 0.0010(6) -0.0041(5)
N1 0.0269(8) 0.0182(7) 0.0245(8) -0.0010(6) 0.0076(6) -0.0005(6)
C1 0.0324(10) 0.0220(9) 0.0210(9) -0.0003(7) 0.0093(8) -0.0007(7)
C2 0.0317(10) 0.0194(9) 0.0228(9) 0.0005(7) 0.0119(8) -0.0005(7)
C3 0.0266(9) 0.0218(9) 0.0233(9) 0.0020(7) 0.0093(7) -0.0001(7)
C4 0.0294(10) 0.0187(9) 0.0241(9) -0.0010(7) 0.0094(8) -0.0028(7)
C5 0.0326(10) 0.0180(9) 0.0245(9) 0.0016(7) 0.0113(8) 0.0014(7)
C6 0.0298(10) 0.0229(9) 0.0221(9) 0.0004(7) 0.0098(8) -0.0007(7)
C7 0.0309(10) 0.0220(9) 0.0261(10) 0.0002(7) 0.0120(8) -0.0002(7)
C8 0.0406(11) 0.0240(10) 0.0249(10) 0.0004(7) 0.0128(8) 0.0003(8)
C9 0.0288(10) 0.0226(9) 0.0289(10) -0.0011(7) 0.0115(8) 0.0005(7)
C10 0.0283(9) 0.0191(9) 0.0279(10) 0.0009(7) 0.0101(8) -0.0008(7)
C11 0.0229(9) 0.0186(9) 0.0274(10) 0.0020(7) 0.0087(7) 0.0019(6)
C12 0.0305(10) 0.0263(10) 0.0273(10) -0.0038(7) 0.0107(8) -0.0037(7)
C13 0.0515(13) 0.0306(11) 0.0292(11) 0.0021(8) 0.0103(9) -0.0057(9)
C14 0.0544(14) 0.0465(13) 0.0270(11) -0.0046(9) 0.0070(10) -0.0131(10)
C15 0.0480(13) 0.0385(12) 0.0343(12) -0.0119(9) 0.0131(10) -0.0157(9)
C16 0.0404(11) 0.0254(10) 0.0410(12) -0.0043(8) 0.0139(9) -0.0059(8)
C17 0.0319(10) 0.0258(10) 0.0302(10) -0.0018(8) 0.0085(8) -0.0027(7)
C18 0.0296(10) 0.0200(9) 0.0336(10) 0.0018(7) 0.0160(8) -0.0021(7)
C19 0.0354(10) 0.0244(10) 0.0329(11) 0.0016(8) 0.0115(9) 0.0012(8)
C20 0.0355(11) 0.0303(11) 0.0482(13) 0.0093(9) 0.0145(10) 0.0040(8)
C21 0.0435(12) 0.0204(10) 0.0633(15) 0.0053(9) 0.0294(11) 0.0039(8)
C22 0.0480(12) 0.0231(10) 0.0467(13) -0.0049(9) 0.0276(10) -0.0040(8)
C23 0.0375(11) 0.0228(10) 0.0358(11) -0.0013(8) 0.0183(9) -0.0036(8)
C24 0.0403(11) 0.0196(9) 0.0259(10) -0.0018(7) 0.0167(8) -0.0017(7)
C25 0.0395(11) 0.0254(10) 0.0327(11) 0.0004(8) 0.0127(9) -0.0028(8)
C26 0.0476(12) 0.0290(11) 0.0353(11) 0.0071(8) 0.0149(9) 0.0031(9)
C27 0.0528(13) 0.0247(10) 0.0418(12) 0.0053(8) 0.0263(10) 0.0001(9)
C28 0.0402(12) 0.0310(11) 0.0490(13) 0.0006(9) 0.0227(10) -0.0064(8)
C29 0.0368(11) 0.0296(11) 0.0361(11) 0.0018(8) 0.0143(9) -0.0007(8)
C30 0.0325(10) 0.0236(9) 0.0241(10) -0.0039(7) 0.0061(8) 0.0018(7)
C31 0.0402(12) 0.0299(11) 0.0329(11) 0.0012(8) 0.0045(9) -0.0011(8)
C32 0.0514(14) 0.0354(12) 0.0409(13) 0.0065(9) -0.0050(10) 0.0076(10)
C33 0.0349(12) 0.0448(13) 0.0488(14) -0.0070(10) -0.0047(10) 0.0078(10)
C34 0.0323(12) 0.0445(13) 0.0505(14) -0.0085(10) 0.0093(10) -0.0014(9)
C35 0.0334(11) 0.0325(11) 0.0340(11) -0.0006(8) 0.0115(9) 0.0003(8)
C36 0.0276(9) 0.0216(9) 0.0278(10) -0.0009(7) 0.0099(8) -0.0048(7)
C37 0.0381(11) 0.0281(10) 0.0322(11) 0.0023(8) 0.0135(9) 0.0031(8)
C38 0.0521(13) 0.0379(12) 0.0329(12) 0.0117(9) 0.0132(10) 0.0025(9)
C39 0.0648(15) 0.0432(13) 0.0295(11) 0.0007(9) 0.0220(11) -0.0113(11)
C40 0.0639(15) 0.0305(12) 0.0422(13) -0.0071(9) 0.0321(11) -0.0078(10)
C41 0.0447(12) 0.0223(10) 0.0338(11) -0.0005(8) 0.0179(9) -0.0020(8)
O1S 0.0557(12) 0.0691(14) 0.138(2) 0.0071(14) 0.0173(14) -0.0184(10)
O2S 0.0374(17) 0.0475(19) 0.057(2) 0.0049(15) -0.0040(15) -0.0027(13)
C1S 0.051(3) 0.074(4) 0.072(4) 0.007(3) 0.027(3) 0.000(3)
C2S 0.048(3) 0.048(3) 0.051(3) 0.011(2) 0.015(2) -0.001(2)
C3S 0.049(3) 0.053(3) 0.087(5) 0.001(3) -0.006(3) 0.006(2)
C4S 0.044(3) 0.054(4) 0.087(5) 0.029(3) 0.006(3) -0.007(3)
O1T 0.0557(12) 0.0691(14) 0.138(2) 0.0071(14) 0.0173(14) -0.0184(10)
O2T 0.049(2) 0.059(2) 0.052(2) -0.0078(16) 0.0138(16) -0.0160(16)
C1T 0.061(3) 0.077(4) 0.060(3) 0.004(3) 0.017(3) -0.018(3)
C2T 0.038(3) 0.065(3) 0.059(3) -0.005(2) 0.016(2) 0.003(2)
C3T 0.102(5) 0.058(4) 0.064(4) -0.008(3) 0.008(4) -0.007(3)
C4T 0.081(5) 0.063(4) 0.051(4) -0.002(3) 0.009(3) -0.012(3)
O1U 0.0378(18) 0.057(2) 0.071(2) 0.0123(17) 0.0030(17) 0.0007(14)
O2U 0.034(2) 0.141(4) 0.068(3) 0.051(3) 0.010(2) 0.014(2)
C1U 0.052(5) 0.132(10) 0.046(5) -0.034(5) 0.013(3) 0.010(5)
C2U 0.037(3) 0.108(6) 0.076(5) 0.043(4) 0.020(3) 0.006(3)
C3U 0.046(3) 0.053(3) 0.109(5) 0.006(3) 0.006(3) -0.011(2)
C4U 0.032(4) 0.073(5) 0.077(7) 0.025(4) 0.025(4) 0.008(4)
O1V 0.072(2) 0.048(2) 0.070(2) 0.0228(17) 0.0264(19) 0.0114(17)
O2V 0.098(3) 0.040(2) 0.075(3) 0.0190(18) 0.024(2) 0.013(2)
C1V 0.074(7) 0.105(9) 0.125(11) 0.038(7) 0.031(7) 0.029(6)
C2V 0.070(4) 0.053(5) 0.073(5) -0.011(4) 0.006(3) 0.006(4)
C3V 0.051(4) 0.053(4) 0.071(4) 0.017(4) 0.008(3) 0.001(3)
C4V 0.079(6) 0.054(4) 0.060(6) 0.017(3) 0.041(5) -0.002(4)

loop_
_atom_type_symbol
_atom_type_description
_atom_type_scat_dispersion_real
_atom_type_scat_dispersion_imag
_atom_type_scat_source
C C 0.0181 0.0091 'International Tables Vol C Tables 4.2.6.8 and 6.1.1.4'
H H 0.0000 0.0000 'International Tables Vol C Tables 4.2.6.8 and 6.1.1.4'
N N 0.0311 0.0180 'International Tables Vol C Tables 4.2.6.8 and 6.1.1.4'
O O 0.0492 0.0322 'International Tables Vol C Tables 4.2.6.8 and 6.1.1.4'

loop_
_geom_angle_atom_site_label_1
_geom_angle_atom_site_label_2
_geom_angle_atom_site_label_3
_geom_angle
C7 N1 C11 119.60(14)
C7 N1 C4 118.29(14)
C11 N1 C4 121.98(14)
O1 C1 C6 122.37(16)
O1 C1 C2 121.60(16)
C6 C1 C2 116.03(15)
C3 C2 C1 120.67(16)
C3 C2 C18 120.32(16)
C1 C2 C18 118.96(15)
C4 C3 C2 120.82(17)
C4 C3 H3A 119.6
C2 C3 H3A 119.6
C3 C4 C5 120.37(16)
C3 C4 N1 120.13(15)
C5 C4 N1 118.74(15)
C6 C5 C4 120.83(16)
C6 C5 H5A 119.6
C4 C5 H5A 119.6
C5 C6 C1 120.80(16)
C5 C6 C30 119.16(16)
C1 C6 C30 120.04(15)
C8 C7 N1 119.91(16)
C8 C7 C24 118.71(16)
N1 C7 C24 121.34(15)
C7 C8 C9 122.62(17)
C7 C8 H8A 118.7
C9 C8 H8A 118.7
C8 C9 C10 115.74(16)
C8 C9 C12 121.61(17)
C10 C9 C12 122.64(16)
C11 C10 C9 121.99(16)
C11 C10 H10A 119.0
C9 C10 H10A 119.0
N1 C11 C10 119.88(16)
N1 C11 C36 120.59(15)
C10 C11 C36 119.42(15)
C17 C12 C13 118.70(17)
C17 C12 C9 121.29(17)
C13 C12 C9 120.01(17)
C14 C13 C12 120.39(19)
C14 C13 H13A 119.8
C12 C13 H13A 119.8
C15 C14 C13 120.2(2)
C15 C14 H14A 119.9
C13 C14 H14A 119.9
C14 C15 C16 119.81(18)
C14 C15 H15A 120.1
C16 C15 H15A 120.1
C15 C16 C17 120.63(19)
C15 C16 H16A 119.7
C17 C16 H16A 119.7
C16 C17 C12 120.21(18)
C16 C17 H17A 119.9
C12 C17 H17A 119.9
C19 C18 C23 117.89(17)
C19 C18 C2 121.49(16)
C23 C18 C2 120.62(17)
C20 C19 C18 121.00(19)
C20 C19 H19A 119.5
C18 C19 H19A 119.5
C21 C20 C19 120.5(2)
C21 C20 H20A 119.7
C19 C20 H20A 119.7
C20 C21 C22 119.16(18)
C20 C21 H21A 120.4
C22 C21 H21A 120.4
C23 C22 C21 120.84(19)
C23 C22 H22A 119.6
C21 C22 H22A 119.6
C22 C23 C18 120.57(19)
C22 C23 H23A 119.7
C18 C23 H23A 119.7
C29 C24 C25 119.36(17)
C29 C24 C7 122.86(17)
C25 C24 C7 117.53(17)
C26 C25 C24 119.98(19)
C26 C25 H25A 120.0
C24 C25 H25A 120.0
C25 C26 C27 120.63(19)
C25 C26 H26A 119.7
C27 C26 H26A 119.7
C26 C27 C28 119.26(18)
C26 C27 H27A 120.4
C28 C27 H27A 120.4
C29 C28 C27 121.11(19)
C29 C28 H28A 119.4
C27 C28 H28A 119.4
C28 C29 C24 119.67(19)
C28 C29 H29A 120.2
C24 C29 H29A 120.2
C31 C30 C35 117.87(18)
C31 C30 C6 120.74(17)
C35 C30 C6 121.38(17)
C30 C31 C32 121.1(2)
C30 C31 H31A 119.4
C32 C31 H31A 119.4
C33 C32 C31 120.2(2)
C33 C32 H32A 119.9
C31 C32 H32A 119.9
C34 C33 C32 119.3(2)
C34 C33 H33A 120.3
C32 C33 H33A 120.3
C33 C34 C35 120.7(2)
C33 C34 H34A 119.7
C35 C34 H34A 119.7
C34 C35 C30 120.82(19)
C34 C35 H35A 119.6
C30 C35 H35A 119.6
C37 C36 C41 119.34(17)
C37 C36 C11 118.80(16)
C41 C36 C11 121.59(16)
C38 C37 C36 119.74(18)
C38 C37 H37A 120.1
C36 C37 H37A 120.1
C39 C38 C37 120.52(19)
C39 C38 H38A 119.7
C37 C38 H38A 119.7
C40 C39 C38 119.81(19)
C40 C39 H39A 120.1
C38 C39 H39A 120.1
C41 C40 C39 120.42(19)
C41 C40 H40A 119.8
C39 C40 H40A 119.8
C40 C41 C36 120.14(19)
C40 C41 H41A 119.9
C36 C41 H41A 119.9
C1S O1S C3S 118.1(3)
C2S O2S C4S 110.9(3)
O1S C1S C2S 114.8(4)
O1S C1S H1S 108.6
C2S C1S H1S 108.6
O1S C1S H2S 108.6
C2S C1S H2S 108.6
H1S C1S H2S 107.5
O2S C2S C1S 110.8(4)
O2S C2S H3S 109.5
C1S C2S H3S 109.5
O2S C2S H4S 109.5
C1S C2S H4S 109.5
H3S C2S H4S 108.1
O1S C3S C4S 110.8(4)
O1S C3S H5S 109.5
C4S C3S H5S 109.5
O1S C3S H6S 109.5
C4S C3S H6S 109.5
H5S C3S H6S 108.1
O2S C4S C3S 110.8(4)
O2S C4S H7S 109.5
C3S C4S H7S 109.5
O2S C4S H8S 109.5
C3S C4S H8S 109.5
H7S C4S H8S 108.1
C3T O1T C1T 106.8(3)
C2T O2T C4T 110.8(4)
C2T C1T O1T 108.1(4)
C2T C1T H1T 110.1
O1T C1T H1T 110.1
C2T C1T H2T 110.1
O1T C1T H2T 110.1
H1T C1T H2T 108.4
O2T C2T C1T 110.5(4)
O2T C2T H3T 109.5
C1T C2T H3T 109.5
O2T C2T H4T 109.5
C1T C2T H4T 109.5
H3T C2T H4T 108.1
O1T C3T C4T 110.7(5)
O1T C3T H5T 109.5
C4T C3T H5T 109.5
O1T C3T H6T 109.5
C4T C3T H6T 109.5
H5T C3T H6T 108.1
O2T C4T C3T 109.6(4)
O2T C4T H7T 109.8
C3T C4T H7T 109.8
O2T C4T H8T 109.8
C3T C4T H8T 109.8
H7T C4T H8T 108.2
C3U O1U C1U 110.4(5)
C4U O2U C2U 111.2(5)
O1U C1U C2U 109.5(5)
O1U C1U H1U 109.8
C2U C1U H1U 109.8
O1U C1U H2U 109.8
C2U C1U H2U 109.8
H1U C1U H2U 108.2
O2U C2U C1U 109.3(6)
O2U C2U H3U 109.8
C1U C2U H3U 109.8
O2U C2U H4U 109.8
C1U C2U H4U 109.8
H3U C2U H4U 108.3
O1U C3U C4U 111.3(5)
O1U C3U H5U 109.4
C4U C3U H5U 109.4
O1U C3U H6U 109.4
C4U C3U H6U 109.4
H5U C3U H6U 108.0
O2U C4U C3U 113.6(6)
O2U C4U H7U 108.8
C3U C4U H7U 108.8
O2U C4U H8U 108.8
C3U C4U H8U 108.8
H7U C4U H8U 107.7
C3V O1V C1V 109.8(5)
C2V O2V C4V 109.4(4)
O1V C1V C2V 109.5(6)
O1V C1V H1V 109.8
C2V C1V H1V 109.8
O1V C1V H2V 109.8
C2V C1V H2V 109.8
H1V C1V H2V 108.2
O2V C2V C1V 110.2(5)
O2V C2V H3V 109.6
C1V C2V H3V 109.6
O2V C2V H4V 109.6
C1V C2V H4V 109.6
H3V C2V H4V 108.1
O1V C3V C4V 108.5(5)
O1V C3V H5V 110.0
C4V C3V H5V 110.0
O1V C3V H6V 110.0
C4V C3V H6V 110.0
H5V C3V H6V 108.4
O2V C4V C3V 108.2(5)
O2V C4V H7V 110.1
C3V C4V H7V 110.1
O2V C4V H8V 110.1
C3V C4V H8V 110.1
H7V C4V H8V 108.4

loop_
_geom_bond_atom_site_label_1
_geom_bond_atom_site_label_2
_geom_bond_distance
O1 C1 1.269(2)
N1 C7 1.373(2)
N1 C11 1.376(2)
N1 C4 1.460(2)
C1 C6 1.442(2)
C1 C2 1.455(3)
C2 C3 1.386(2)
C2 C18 1.478(2)
C3 C4 1.384(2)
C3 H3A 0.9500
C4 C5 1.389(3)
C5 C6 1.388(2)
C5 H5A 0.9500
C6 C30 1.486(3)
C7 C8 1.372(3)
C7 C24 1.488(2)
C8 C9 1.395(3)
C8 H8A 0.9500
C9 C10 1.398(3)
C9 C12 1.483(3)
C10 C11 1.382(2)
C10 H10A 0.9500
C11 C36 1.486(3)
C12 C17 1.392(3)
C12 C13 1.402(3)
C13 C14 1.385(3)
C13 H13A 0.9500
C14 C15 1.378(3)
C14 H14A 0.9500
C15 C16 1.381(3)
C15 H15A 0.9500
C16 C17 1.385(3)
C16 H16A 0.9500
C17 H17A 0.9500
C18 C19 1.396(3)
C18 C23 1.409(3)
C19 C20 1.385(3)
C19 H19A 0.9500
C20 C21 1.383(3)
C20 H20A 0.9500
C21 C22 1.388(3)
C21 H21A 0.9500
C22 C23 1.378(3)
C22 H22A 0.9500
C23 H23A 0.9500
C24 C29 1.392(3)
C24 C25 1.399(3)
C25 C26 1.380(3)
C25 H25A 0.9500
C26 C27 1.382(3)
C26 H26A 0.9500
C27 C28 1.383(3)
C27 H27A 0.9500
C28 C29 1.379(3)
C28 H28A 0.9500
C29 H29A 0.9500
C30 C31 1.387(3)
C30 C35 1.397(3)
C31 C32 1.388(3)
C31 H31A 0.9500
C32 C33 1.381(3)
C32 H32A 0.9500
C33 C34 1.378(3)
C33 H33A 0.9500
C34 C35 1.381(3)
C34 H34A 0.9500
C35 H35A 0.9500
C36 C37 1.393(3)
C36 C41 1.394(3)
C37 C38 1.384(3)
C37 H37A 0.9500
C38 C39 1.381(3)
C38 H38A 0.9500
C39 C40 1.378(3)
C39 H39A 0.9500
C40 C41 1.378(3)
C40 H40A 0.9500
C41 H41A 0.9500
O1S C1S 1.328(5)
O1S C3S 1.433(5)
O2S C2S 1.420(5)
O2S C4S 1.423(5)
C1S C2S 1.468(6)
C1S H1S 0.9900
C1S H2S 0.9900
C2S H3S 0.9900
C2S H4S 0.9900
C3S C4S 1.484(6)
C3S H5S 0.9900
C3S H6S 0.9900
C4S H7S 0.9900
C4S H8S 0.9900
O1T C3T 1.349(6)
O1T C1T 1.575(5)
O2T C2T 1.426(5)
O2T C4T 1.442(5)
C1T C2T 1.473(6)
C1T H1T 0.9900
C1T H2T 0.9900
C2T H3T 0.9900
C2T H4T 0.9900
C3T C4T 1.484(6)
C3T H5T 0.9900
C3T H6T 0.9900
C4T H7T 0.9900
C4T H8T 0.9900
O1U C3U 1.437(5)
O1U C1U 1.442(8)
O2U C4U 1.424(8)
O2U C2U 1.444(6)
C1U C2U 1.460(7)
C1U H1U 0.9900
C1U H2U 0.9900
C2U H3U 0.9900
C2U H4U 0.9900
C3U C4U 1.438(7)
C3U H5U 0.9900
C3U H6U 0.9900
C4U H7U 0.9900
C4U H8U 0.9900
O1V C3V 1.423(6)
O1V C1V 1.460(7)
O2V C2V 1.429(6)
O2V C4V 1.467(7)
C1V C2V 1.471(8)
C1V H1V 0.9900
C1V H2V 0.9900
C2V H3V 0.9900
C2V H4V 0.9900
C3V C4V 1.484(7)
C3V H5V 0.9900
C3V H6V 0.9900
C4V H7V 0.9900
C4V H8V 0.9900

loop_
_geom_torsion_atom_site_label_1
_geom_torsion_atom_site_label_2
_geom_torsion_atom_site_label_3
_geom_torsion_atom_site_label_4
_geom_torsion
O1 C1 C2 C3 172.38(17)
C6 C1 C2 C3 -7.7(2)
O1 C1 C2 C18 -5.0(3)
C6 C1 C2 C18 174.92(15)
C1 C2 C3 C4 3.4(3)
C18 C2 C3 C4 -179.27(16)
C2 C3 C4 C5 2.5(3)
C2 C3 C4 N1 -167.43(16)
C7 N1 C4 C3 57.9(2)
C11 N1 C4 C3 -126.32(18)
C7 N1 C4 C5 -112.20(18)
C11 N1 C4 C5 63.6(2)
C3 C4 C5 C6 -3.6(3)
N1 C4 C5 C6 166.43(16)
C4 C5 C6 C1 -1.1(3)
C4 C5 C6 C30 179.07(16)
O1 C1 C6 C5 -173.48(17)
C2 C1 C6 C5 6.6(2)
O1 C1 C6 C30 6.3(3)
C2 C1 C6 C30 -173.65(16)
C11 N1 C7 C8 1.6(2)
C4 N1 C7 C8 177.53(16)
C11 N1 C7 C24 -176.39(16)
C4 N1 C7 C24 -0.5(2)
N1 C7 C8 C9 -4.3(3)
C24 C7 C8 C9 173.80(17)
C7 C8 C9 C10 2.1(3)
C7 C8 C9 C12 -178.85(17)
C8 C9 C10 C11 2.7(3)
C12 C9 C10 C11 -176.39(17)
C7 N1 C11 C10 3.0(2)
C4 N1 C11 C10 -172.77(16)
C7 N1 C11 C36 -173.21(16)
C4 N1 C11 C36 11.0(2)
C9 C10 C11 N1 -5.2(3)
C9 C10 C11 C36 171.02(16)
C8 C9 C12 C17 162.54(18)
C10 C9 C12 C17 -18.5(3)
C8 C9 C12 C13 -16.9(3)
C10 C9 C12 C13 162.10(18)
C17 C12 C13 C14 -0.8(3)
C9 C12 C13 C14 178.61(19)
C12 C13 C14 C15 1.3(3)
C13 C14 C15 C16 -0.3(3)
C14 C15 C16 C17 -1.0(3)
C15 C16 C17 C12 1.4(3)
C13 C12 C17 C16 -0.5(3)
C9 C12 C17 C16 -179.94(17)
C3 C2 C18 C19 -41.2(2)
C1 C2 C18 C19 136.19(18)
C3 C2 C18 C23 139.76(18)
C1 C2 C18 C23 -42.8(2)
C23 C18 C19 C20 -0.8(3)
C2 C18 C19 C20 -179.80(17)
C18 C19 C20 C21 0.4(3)
C19 C20 C21 C22 0.4(3)
C20 C21 C22 C23 -0.9(3)
C21 C22 C23 C18 0.5(3)
C19 C18 C23 C22 0.3(3)
C2 C18 C23 C22 179.32(17)
C8 C7 C24 C29 -119.2(2)
N1 C7 C24 C29 58.8(2)
C8 C7 C24 C25 54.9(2)
N1 C7 C24 C25 -127.11(19)
C29 C24 C25 C26 -0.8(3)
C7 C24 C25 C26 -175.09(18)
C24 C25 C26 C27 0.6(3)
C25 C26 C27 C28 0.0(3)
C26 C27 C28 C29 -0.5(3)
C27 C28 C29 C24 0.3(3)
C25 C24 C29 C28 0.3(3)
C7 C24 C29 C28 174.29(18)
C5 C6 C30 C31 -46.2(3)
C1 C6 C30 C31 133.96(19)
C5 C6 C30 C35 132.54(19)
C1 C6 C30 C35 -47.2(2)
C35 C30 C31 C32 -2.0(3)
C6 C30 C31 C32 176.87(19)
C30 C31 C32 C33 0.6(3)
C31 C32 C33 C34 0.9(3)
C32 C33 C34 C35 -1.0(3)
C33 C34 C35 C30 -0.5(3)
C31 C30 C35 C34 1.9(3)
C6 C30 C35 C34 -176.88(18)
N1 C11 C36 C37 -137.44(17)
C10 C11 C36 C37 46.3(2)
N1 C11 C36 C41 48.7(2)
C10 C11 C36 C41 -127.56(19)
C41 C36 C37 C38 -2.2(3)
C11 C36 C37 C38 -176.23(18)
C36 C37 C38 C39 1.6(3)
C37 C38 C39 C40 0.2(3)
C38 C39 C40 C41 -1.5(3)
C39 C40 C41 C36 0.8(3)
C37 C36 C41 C40 1.0(3)
C11 C36 C41 C40 174.85(18)
C3S O1S C1S C2S 43.8(7)
C4S O2S C2S C1S 56.7(6)
O1S C1S C2S O2S -49.0(6)
C1S O1S C3S C4S -44.0(7)
C2S O2S C4S C3S -58.7(6)
O1S C3S C4S O2S 50.0(7)
C3T O1T C1T C2T -60.6(5)
C4T O2T C2T C1T -57.4(6)
O1T C1T C2T O2T 56.8(5)
C1T O1T C3T C4T 63.3(6)
C2T O2T C4T C3T 57.9(7)
O1T C3T C4T O2T -64.0(7)
C3U O1U C1U C2U 60.1(8)
C4U O2U C2U C1U 56.6(10)
O1U C1U C2U O2U -60.6(10)
C1U O1U C3U C4U -55.0(7)
C2U O2U C4U C3U -52.9(13)
O1U C3U C4U O2U 51.8(12)
C3V O1V C1V C2V -59.7(10)
C4V O2V C2V C1V -59.5(8)
O1V C1V C2V O2V 58.2(10)
C1V O1V C3V C4V 62.0(8)
C2V O2V C4V C3V 61.2(7)
O1V C3V C4V O2V -62.5(8)
